data_7058388
loop_
_publ_author_name
'Ahmed, Muhammad Naeem'
'Arif, Maryam'
'Jabeen, Farah'
'Khan, Haroon Ahmed'
'Yasin, Khawaja Ansar'
'Tahir, Muhammad Nawaz'
'Franconetti, Antonio'
'Frontera, Antonio'

_publ_section_title
;
 On the importance of antiparallel \p--\p interactions in the solid state
 of isatin-based hydrazides
;
_journal_issue 21
_journal_name_full 'New Journal of Chemistry'
_journal_page_first 8122
_journal_paper_doi 10.1039/C9NJ00405J
_journal_volume 43
_journal_year 2019
_chemical_formula_iupac 'C19 H19 N3 O2'
_chemical_formula_moiety 'C19 H19 N3 O2'
_chemical_formula_sum 'C19 H19 N3 O2'
_chemical_formula_weight 321.37
_chemical_name_systematic
;
N'-[(3Z)-2-oxo-1-propyl-1,2-dihydro-3H-indol-3-ylidene]-2-phenylacetohydrazide
;
_space_group_crystal_system monoclinic
_space_group_IT_number 14
_space_group_name_Hall '-P 2ybc'
_space_group_name_H-M_alt 'P 1 21/c 1'
_symmetry_space_group_name_Hall '-P 2ybc'
_symmetry_space_group_name_H-M 'P 1 21/c 1'
_atom_sites_solution_hydrogens geom
_atom_sites_solution_primary direct
_atom_sites_solution_secondary difmap
_audit_creation_method SHELXL-2014/7
_audit_update_record
;
2019-03-29 deposited with the CCDC.    2019-04-03 downloaded from the CCDC.
;
_cell_angle_alpha 90
_cell_angle_beta 111.465(5)
_cell_angle_gamma 90
_cell_formula_units_Z 4
_cell_length_a 14.4085(13)
_cell_length_b 7.0847(5)
_cell_length_c 17.8231(14)
_cell_measurement_reflns_used 1824
_cell_measurement_temperature 296(2)
_cell_measurement_theta_max 26.000
_cell_measurement_theta_min 3.038
_cell_volume 1693.2(2)
_computing_cell_refinement 'SAINT (Bruker, 2007)'
_computing_data_collection 'APEX2 (Bruker, 2007)'
_computing_data_reduction 'SAINT (Bruker, 2007)'
_computing_molecular_graphics 'ORTEP-3 for Windows (Farrugia, 1997) and PLATON (Spek, 2009)'
_computing_publication_material
;
WinGX (Farrugia, 1999) and PLATON (Spek, 2009)
;
_computing_structure_refinement 'SHELXL-2014/6  (Sheldrick, 2015)'
_computing_structure_solution 'SHELXS97 (Sheldrick, 2008)'
_diffrn_ambient_temperature 296(2)
_diffrn_detector_area_resol_mean 0.78
_diffrn_measured_fraction_theta_full 0.998
_diffrn_measured_fraction_theta_max 0.998
_diffrn_measurement_device_type 'Bruker Kappa APEXII CCD'
_diffrn_measurement_method \w
_diffrn_radiation_monochromator graphite
_diffrn_radiation_source 'fine-focus sealed tube'
_diffrn_radiation_type MoK\a
_diffrn_radiation_wavelength 0.71073
_diffrn_reflns_av_R_equivalents 0.0481
_diffrn_reflns_av_unetI/netI 0.0682
_diffrn_reflns_limit_h_max 16
_diffrn_reflns_limit_h_min -17
_diffrn_reflns_limit_k_max 8
_diffrn_reflns_limit_k_min -8
_diffrn_reflns_limit_l_max 21
_diffrn_reflns_limit_l_min -19
_diffrn_reflns_number 8274
_diffrn_reflns_theta_full 26.000
_diffrn_reflns_theta_max 26.000
_diffrn_reflns_theta_min 3.038
_diffrn_standards_number 0
_exptl_absorpt_coefficient_mu 0.084
_exptl_absorpt_correction_T_max 0.973
_exptl_absorpt_correction_T_min 0.949
_exptl_absorpt_correction_type multi-scan
_exptl_absorpt_process_details '(SADABS; Bruker, 2005)'
_exptl_crystal_colour yellow
_exptl_crystal_density_diffrn 1.261
_exptl_crystal_density_method 'not measured'
_exptl_crystal_description needle
_exptl_crystal_F_000 680
_exptl_crystal_size_max 0.42
_exptl_crystal_size_mid 0.20
_exptl_crystal_size_min 0.16
_refine_diff_density_max 0.384
_refine_diff_density_min -0.313
_refine_diff_density_rms 0.041
_refine_ls_goodness_of_fit_ref 1.036
_refine_ls_hydrogen_treatment constr
_refine_ls_matrix_type full
_refine_ls_number_parameters 176
_refine_ls_number_reflns 3317
_refine_ls_number_restraints 8
_refine_ls_restrained_S_all 1.082
_refine_ls_R_factor_all 0.1205
_refine_ls_R_factor_gt 0.0669
_refine_ls_shift/su_max 0.000
_refine_ls_shift/su_mean 0.000
_refine_ls_structure_factor_coef Fsqd
_refine_ls_weighting_details 'w=1/[\s^2^(Fo^2^)+(0.0915P)^2^+0.4410P] where P=(Fo^2^+2Fc^2^)/3'
_refine_ls_weighting_scheme calc
_refine_ls_wR_factor_gt 0.1769
_refine_ls_wR_factor_ref 0.2136
_reflns_number_gt 1824
_reflns_number_total 3317
_reflns_threshold_expression I>2\s(I)
_cod_data_source_file c9nj00405j2.cif
_cod_data_source_block P3AJK
_cod_depositor_comments 'Adding full bibliography for 7058386--7058390.cif.'
_cod_database_code 7058388
_shelx_shelxl_version_number 2014/7
_shelx_space_group_comment
;
The symmetry employed for this shelxl refinement is uniquely defined
by the following loop, which should always be used as a source of
symmetry information in preference to the above space-group names.
They are only intended as comments.
;

loop_
_space_group_symop_operation_xyz
'x, y, z'
'-x, y+1/2, -z+1/2'
'-x, -y, -z'
'x, -y-1/2, z-1/2'

loop_
_atom_site_label
_atom_site_type_symbol
_atom_site_fract_x
_atom_site_fract_y
_atom_site_fract_z
_atom_site_U_iso_or_equiv
_atom_site_adp_type
_atom_site_occupancy
_atom_site_site_symmetry_order
_atom_site_calc_flag
_atom_site_refinement_flags_posn
_atom_site_refinement_flags_adp
_atom_site_refinement_flags_occupancy
_atom_site_disorder_assembly
_atom_site_disorder_group
O1 O 0.3657(2) 0.5820(4) 0.40591(18) 0.1057(10) Uani 1 1 d . . . . .
O2 O 0.04826(17) 0.7060(3) 0.30121(13) 0.0716(7) Uani 1 1 d . . . . .
N1 N 0.2243(2) 0.6352(4) 0.42572(16) 0.0658(7) Uani 1 1 d . . . . .
H1 H 0.1919 0.6463 0.3747 0.079 Uiso 1 1 calc R U . . .
N2 N 0.17572(19) 0.6584(3) 0.47756(14) 0.0543(6) Uani 1 1 d . . . . .
N3 N -0.07288(18) 0.7682(3) 0.35454(13) 0.0524(6) Uani 1 1 d D . . . .
C1A C 0.3929(4) 0.7412(7) 0.5923(3) 0.0719(6) Uani 0.534(4) 1 d G . P A 1
C2A C 0.3549(4) 0.7424(6) 0.6536(3) 0.0719(6) Uani 0.534(4) 1 d G . P A 1
H2A H 0.3187 0.6396 0.6605 0.086 Uiso 0.534(4) 1 calc R U P A 1
C3A C 0.3712(4) 0.8972(7) 0.7048(3) 0.0719(6) Uani 0.534(4) 1 d G . P A 1
H3A H 0.3458 0.8981 0.7458 0.086 Uiso 0.534(4) 1 calc R U P A 1
C4A C 0.4254(3) 1.0508(6) 0.6945(3) 0.0719(6) Uani 0.534(4) 1 d G . P A 1
H4A H 0.4363 1.1544 0.7287 0.086 Uiso 0.534(4) 1 calc R U P A 1
C5A C 0.4634(3) 1.0496(6) 0.6332(3) 0.0719(6) Uani 0.534(4) 1 d G . P A 1
H5A H 0.4997 1.1524 0.6263 0.086 Uiso 0.534(4) 1 calc R U P A 1
C6A C 0.4471(4) 0.8948(8) 0.5820(3) 0.0719(6) Uani 0.534(4) 1 d G . P A 1
H6A H 0.4725 0.8939 0.5410 0.086 Uiso 0.534(4) 1 calc R U P A 1
C1B C 0.3873(5) 0.7558(7) 0.5906(3) 0.0719(6) Uani 0.466(4) 1 d G . P A 2
C2B C 0.3763(5) 0.7779(7) 0.6643(4) 0.0719(6) Uani 0.466(4) 1 d G . P A 2
H2B H 0.3551 0.6770 0.6873 0.086 Uiso 0.466(4) 1 calc R U P A 2
C3B C 0.3969(5) 0.9510(8) 0.7037(3) 0.0719(6) Uani 0.466(4) 1 d G . P A 2
H3B H 0.3896 0.9658 0.7531 0.086 Uiso 0.466(4) 1 calc R U P A 2
C4B C 0.4286(4) 1.1019(7) 0.6694(3) 0.0719(6) Uani 0.466(4) 1 d G . P A 2
H4B H 0.4425 1.2177 0.6957 0.086 Uiso 0.466(4) 1 calc R U P A 2
C5B C 0.4397(4) 1.0798(7) 0.5956(3) 0.0719(6) Uani 0.466(4) 1 d G . P A 2
H5B H 0.4609 1.1808 0.5726 0.086 Uiso 0.466(4) 1 calc R U P A 2
C6B C 0.4190(4) 0.9068(9) 0.5562(3) 0.0719(6) Uani 0.466(4) 1 d G . P A 2
H6B H 0.4264 0.8920 0.5068 0.086 Uiso 0.466(4) 1 calc R U P A 2
C7 C 0.3748(3) 0.5670(4) 0.5430(2) 0.0725(10) Uani 1 1 d . . . . .
H7A H 0.3346 0.4821 0.5612 0.087 Uiso 1 1 calc R U . A 1
H7B H 0.4384 0.5055 0.5531 0.087 Uiso 1 1 calc R U . A 1
C8 C 0.3241(3) 0.5942(5) 0.4537(2) 0.0710(9) Uani 1 1 d . . . . .
C9 C 0.0828(2) 0.7007(3) 0.44586(16) 0.0483(7) Uani 1 1 d . . . . .
C10 C 0.0170(2) 0.7366(3) 0.48969(16) 0.0468(7) Uani 1 1 d . . . . .
C11 C 0.0326(3) 0.7433(4) 0.57080(17) 0.0557(8) Uani 1 1 d . . . . .
H11 H 0.0950 0.7170 0.6095 0.067 Uiso 1 1 calc R U . . .
C12 C -0.0469(3) 0.7903(4) 0.59292(19) 0.0633(9) Uani 1 1 d . . . . .
H12 H -0.0380 0.7953 0.6473 0.076 Uiso 1 1 calc R U . . .
C13 C -0.1387(3) 0.8295(4) 0.5358(2) 0.0646(9) Uani 1 1 d . . . . .
H13 H -0.1910 0.8604 0.5523 0.078 Uiso 1 1 calc R U . . .
C14 C -0.1558(2) 0.8244(4) 0.45421(19) 0.0577(8) Uani 1 1 d . . . . .
H14 H -0.2182 0.8515 0.4158 0.069 Uiso 1 1 calc R U . . .
C15 C -0.0764(2) 0.7774(3) 0.43232(16) 0.0472(7) Uani 1 1 d . . . . .
C16 C 0.0205(2) 0.7236(4) 0.35830(18) 0.0529(7) Uani 1 1 d . . . . .
C17A C -0.1557(3) 0.8064(5) 0.2797(2) 0.0804(8) Uani 0.534(4) 1 d D . P A 1
H17A H -0.1326 0.8594 0.2395 0.096 Uiso 0.534(4) 1 calc R U P A 1
H17B H -0.2032 0.8925 0.2884 0.096 Uiso 0.534(4) 1 calc R U P A 1
C18A C -0.2039(6) 0.6012(11) 0.2533(4) 0.0804(8) Uani 0.534(4) 1 d D . P A 1
H18A H -0.1563 0.5190 0.2427 0.096 Uiso 0.534(4) 1 calc R U P A 1
H18B H -0.2209 0.5460 0.2964 0.096 Uiso 0.534(4) 1 calc R U P A 1
C19A C -0.2985(5) 0.6203(10) 0.1767(3) 0.0804(8) Uani 0.534(4) 1 d D . P A 1
H19A H -0.3276 0.4980 0.1606 0.121 Uiso 0.534(4) 1 calc R U P A 1
H19B H -0.3456 0.7009 0.1877 0.121 Uiso 0.534(4) 1 calc R U P A 1
H19C H -0.2811 0.6740 0.1341 0.121 Uiso 0.534(4) 1 calc R U P A 1
C17B C -0.1557(3) 0.8064(5) 0.2797(2) 0.0804(8) Uani 0.466(4) 1 d D . P A 2
H17C H -0.1281 0.8128 0.2377 0.096 Uiso 0.466(4) 1 calc R U P A 2
H17D H -0.1793 0.9323 0.2847 0.096 Uiso 0.466(4) 1 calc R U P A 2
C18B C -0.2444(6) 0.6854(12) 0.2489(5) 0.0804(8) Uani 0.466(4) 1 d D . P A 2
H18C H -0.2965 0.7481 0.2052 0.096 Uiso 0.466(4) 1 calc R U P A 2
H18D H -0.2694 0.6582 0.2914 0.096 Uiso 0.466(4) 1 calc R U P A 2
C19B C -0.2147(6) 0.5092(12) 0.2198(5) 0.0804(8) Uani 0.466(4) 1 d D . P A 2
H19D H -0.2713 0.4269 0.1992 0.121 Uiso 0.466(4) 1 calc R U P A 2
H19E H -0.1902 0.5378 0.1778 0.121 Uiso 0.466(4) 1 calc R U P A 2
H19F H -0.1632 0.4482 0.2636 0.121 Uiso 0.466(4) 1 calc R U P A 2

loop_
_atom_site_aniso_label
_atom_site_aniso_U_11
_atom_site_aniso_U_22
_atom_site_aniso_U_33
_atom_site_aniso_U_23
_atom_site_aniso_U_13
_atom_site_aniso_U_12
O1 0.0817(19) 0.146(3) 0.106(2) -0.0151(18) 0.0535(18) 0.0129(17)
O2 0.0724(15) 0.0996(17) 0.0513(13) -0.0069(11) 0.0327(12) -0.0028(12)
N1 0.0583(17) 0.0772(17) 0.0648(17) -0.0082(13) 0.0257(14) 0.0024(13)
N2 0.0560(16) 0.0503(13) 0.0591(15) -0.0035(11) 0.0242(13) 0.0003(12)
N3 0.0551(16) 0.0614(14) 0.0404(13) 0.0003(10) 0.0172(11) -0.0037(12)
C1A 0.0575(12) 0.0798(13) 0.0724(12) 0.0081(10) 0.0166(10) -0.0024(9)
C2A 0.0575(12) 0.0798(13) 0.0724(12) 0.0081(10) 0.0166(10) -0.0024(9)
C3A 0.0575(12) 0.0798(13) 0.0724(12) 0.0081(10) 0.0166(10) -0.0024(9)
C4A 0.0575(12) 0.0798(13) 0.0724(12) 0.0081(10) 0.0166(10) -0.0024(9)
C5A 0.0575(12) 0.0798(13) 0.0724(12) 0.0081(10) 0.0166(10) -0.0024(9)
C6A 0.0575(12) 0.0798(13) 0.0724(12) 0.0081(10) 0.0166(10) -0.0024(9)
C1B 0.0575(12) 0.0798(13) 0.0724(12) 0.0081(10) 0.0166(10) -0.0024(9)
C2B 0.0575(12) 0.0798(13) 0.0724(12) 0.0081(10) 0.0166(10) -0.0024(9)
C3B 0.0575(12) 0.0798(13) 0.0724(12) 0.0081(10) 0.0166(10) -0.0024(9)
C4B 0.0575(12) 0.0798(13) 0.0724(12) 0.0081(10) 0.0166(10) -0.0024(9)
C5B 0.0575(12) 0.0798(13) 0.0724(12) 0.0081(10) 0.0166(10) -0.0024(9)
C6B 0.0575(12) 0.0798(13) 0.0724(12) 0.0081(10) 0.0166(10) -0.0024(9)
C7 0.059(2) 0.066(2) 0.092(3) 0.0130(17) 0.027(2) 0.0103(16)
C8 0.061(2) 0.067(2) 0.092(3) -0.0074(18) 0.036(2) 0.0019(17)
C9 0.0560(19) 0.0422(14) 0.0478(16) -0.0043(11) 0.0202(14) -0.0040(13)
C10 0.0565(18) 0.0398(14) 0.0438(16) -0.0006(11) 0.0180(14) -0.0048(12)
C11 0.068(2) 0.0514(16) 0.0472(17) 0.0018(12) 0.0202(15) -0.0056(14)
C12 0.086(3) 0.0634(18) 0.0478(18) -0.0016(14) 0.0337(19) -0.0138(17)
C13 0.075(2) 0.0637(19) 0.070(2) -0.0076(15) 0.044(2) -0.0089(17)
C14 0.0560(19) 0.0584(17) 0.061(2) 0.0016(14) 0.0247(16) -0.0012(14)
C15 0.0568(18) 0.0428(14) 0.0449(16) -0.0022(11) 0.0221(14) -0.0075(13)
C16 0.0570(19) 0.0569(17) 0.0480(17) -0.0053(13) 0.0228(15) -0.0052(14)
C17A 0.0647(17) 0.111(2) 0.0559(15) -0.0056(14) 0.0110(13) -0.0069(14)
C18A 0.0647(17) 0.111(2) 0.0559(15) -0.0056(14) 0.0110(13) -0.0069(14)
C19A 0.0647(17) 0.111(2) 0.0559(15) -0.0056(14) 0.0110(13) -0.0069(14)
C17B 0.0647(17) 0.111(2) 0.0559(15) -0.0056(14) 0.0110(13) -0.0069(14)
C18B 0.0647(17) 0.111(2) 0.0559(15) -0.0056(14) 0.0110(13) -0.0069(14)
C19B 0.0647(17) 0.111(2) 0.0559(15) -0.0056(14) 0.0110(13) -0.0069(14)

loop_
_atom_type_symbol
_atom_type_description
_atom_type_scat_dispersion_real
_atom_type_scat_dispersion_imag
_atom_type_scat_source
C C 0.0033 0.0016 'International Tables Vol C Tables 4.2.6.8 and 6.1.1.4'
H H 0.0000 0.0000 'International Tables Vol C Tables 4.2.6.8 and 6.1.1.4'
N N 0.0061 0.0033 'International Tables Vol C Tables 4.2.6.8 and 6.1.1.4'
O O 0.0106 0.0060 'International Tables Vol C Tables 4.2.6.8 and 6.1.1.4'

loop_
_geom_angle_atom_site_label_1
_geom_angle_atom_site_label_2
_geom_angle_atom_site_label_3
_geom_angle
N2 N1 C8 120.8(3)
N2 N1 H1 119.6
C8 N1 H1 119.6
C9 N2 N1 116.3(3)
C16 N3 C15 110.7(2)
C16 N3 C17B 123.7(3)
C15 N3 C17B 125.6(3)
C16 N3 C17A 123.7(3)
C15 N3 C17A 125.6(3)
C2A C1A C6A 120.0
C2A C1A C7 115.9(4)
C6A C1A C7 124.0(4)
C1A C2A C3A 120.0
C1A C2A H2A 120.0
C3A C2A H2A 120.0
C4A C3A C2A 120.0
C4A C3A H3A 120.0
C2A C3A H3A 120.0
C3A C4A C5A 120.0
C3A C4A H4A 120.0
C5A C4A H4A 120.0
C6A C5A C4A 120.0
C6A C5A H5A 120.0
C4A C5A H5A 120.0
C5A C6A C1A 120.0
C5A C6A H6A 120.0
C1A C6A H6A 120.0
C2B C1B C6B 120.0
C2B C1B C7 125.5(4)
C6B C1B C7 114.3(4)
C1B C2B C3B 120.0
C1B C2B H2B 120.0
C3B C2B H2B 120.0
C2B C3B C4B 120.0
C2B C3B H3B 120.0
C4B C3B H3B 120.0
C5B C4B C3B 120.0
C5B C4B H4B 120.0
C3B C4B H4B 120.0
C4B C5B C6B 120.0
C4B C5B H5B 120.0
C6B C5B H5B 120.0
C5B C6B C1B 120.0
C5B C6B H6B 120.0
C1B C6B H6B 120.0
C1A C7 C8 115.7(3)
C8 C7 C1B 112.4(3)
C1A C7 H7A 108.4
C8 C7 H7A 108.4
C1A C7 H7B 108.4
C8 C7 H7B 108.4
H7A C7 H7B 107.4
O1 C8 N1 118.9(4)
O1 C8 C7 124.2(3)
N1 C8 C7 116.9(3)
N2 C9 C10 125.7(3)
N2 C9 C16 127.9(3)
C10 C9 C16 106.4(3)
C11 C10 C15 120.4(3)
C11 C10 C9 132.9(3)
C15 C10 C9 106.7(2)
C10 C11 C12 118.2(3)
C10 C11 H11 120.9
C12 C11 H11 120.9
C13 C12 C11 120.9(3)
C13 C12 H12 119.6
C11 C12 H12 119.6
C12 C13 C14 121.8(3)
C12 C13 H13 119.1
C14 C13 H13 119.1
C15 C14 C13 117.2(3)
C15 C14 H14 121.4
C13 C14 H14 121.4
C14 C15 C10 121.5(3)
C14 C15 N3 128.5(3)
C10 C15 N3 109.9(3)
O2 C16 N3 126.8(3)
O2 C16 C9 126.9(3)
N3 C16 C9 106.3(3)
N3 C17A C18A 102.9(4)
N3 C17A H17A 111.2
C18A C17A H17A 111.2
N3 C17A H17B 111.2
C18A C17A H17B 111.2
H17A C17A H17B 109.1
C19A C18A C17A 109.1(6)
C19A C18A H18A 109.9
C17A C18A H18A 109.9
C19A C18A H18B 109.9
C17A C18A H18B 109.9
H18A C18A H18B 108.3
C18A C19A H19A 109.5
C18A C19A H19B 109.5
H19A C19A H19B 109.5
C18A C19A H19C 109.5
H19A C19A H19C 109.5
H19B C19A H19C 109.5
N3 C17B C18B 123.0(4)
N3 C17B H17C 106.6
C18B C17B H17C 106.6
N3 C17B H17D 106.6
C18B C17B H17D 106.6
H17C C17B H17D 106.5
C17B C18B C19B 107.6(7)
C17B C18B H18C 110.2
C19B C18B H18C 110.2
C17B C18B H18D 110.2
C19B C18B H18D 110.2
H18C C18B H18D 108.5
C18B C19B H19D 109.5
C18B C19B H19E 109.5
H19D C19B H19E 109.5
C18B C19B H19F 109.5
H19D C19B H19F 109.5
H19E C19B H19F 109.5

loop_
_geom_bond_atom_site_label_1
_geom_bond_atom_site_label_2
_geom_bond_distance
O1 C8 1.211(4)
O2 C16 1.228(3)
N1 N2 1.358(3)
N1 C8 1.370(4)
N1 H1 0.8600
N2 C9 1.284(4)
N3 C16 1.360(4)
N3 C15 1.407(3)
N3 C17B 1.453(4)
N3 C17A 1.453(4)
C1A C2A 1.3900
C1A C6A 1.3900
C1A C7 1.482(5)
C2A C3A 1.3900
C2A H2A 0.9300
C3A C4A 1.3900
C3A H3A 0.9300
C4A C5A 1.3900
C4A H4A 0.9300
C5A C6A 1.3900
C5A H5A 0.9300
C6A H6A 0.9300
C1B C2B 1.3900
C1B C6B 1.3900
C1B C7 1.559(5)
C2B C3B 1.3900
C2B H2B 0.9300
C3B C4B 1.3900
C3B H3B 0.9300
C4B C5B 1.3900
C4B H4B 0.9300
C5B C6B 1.3900
C5B H5B 0.9300
C6B H6B 0.9300
C7 C8 1.501(5)
C7 H7A 0.9700
C7 H7B 0.9700
C9 C10 1.454(4)
C9 C16 1.497(4)
C10 C11 1.380(4)
C10 C15 1.390(4)
C11 C12 1.382(4)
C11 H11 0.9300
C12 C13 1.370(5)
C12 H12 0.9300
C13 C14 1.384(4)
C13 H13 0.9300
C14 C15 1.377(4)
C14 H14 0.9300
C17A C18A 1.606(8)
C17A H17A 0.9700
C17A H17B 0.9700
C18A C19A 1.542(8)
C18A H18A 0.9700
C18A H18B 0.9700
C19A H19A 0.9600
C19A H19B 0.9600
C19A H19C 0.9600
C17B C18B 1.468(8)
C17B H17C 0.9700
C17B H17D 0.9700
C18B C19B 1.473(11)
C18B H18C 0.9700
C18B H18D 0.9700
C19B H19D 0.9600
C19B H19E 0.9600
C19B H19F 0.9600

loop_
_geom_hbond_atom_site_label_D
_geom_hbond_atom_site_label_H
_geom_hbond_atom_site_label_A
_geom_hbond_distance_DH
_geom_hbond_distance_HA
_geom_hbond_distance_DA
_geom_hbond_angle_DHA
N1 H1 O2 0.86 2.05 2.736(4) 136.4

loop_
_geom_torsion_atom_site_label_1
_geom_torsion_atom_site_label_2
_geom_torsion_atom_site_label_3
_geom_torsion_atom_site_label_4
_geom_torsion
C8 N1 N2 C9 178.5(3)
C6A C1A C2A C3A 0.0
C7 C1A C2A C3A 177.8(5)
C1A C2A C3A C4A 0.0
C2A C3A C4A C5A 0.0
C3A C4A C5A C6A 0.0
C4A C5A C6A C1A 0.0
C2A C1A C6A C5A 0.0
C7 C1A C6A C5A -177.6(5)
C6B C1B C2B C3B 0.0
C7 C1B C2B C3B 175.0(5)
C1B C2B C3B C4B 0.0
C2B C3B C4B C5B 0.0
C3B C4B C5B C6B 0.0
C4B C5B C6B C1B 0.0
C2B C1B C6B C5B 0.0
C7 C1B C6B C5B -175.5(5)
C2A C1A C7 C8 125.0(3)
C6A C1A C7 C8 -57.4(5)
C2B C1B C7 C8 141.3(4)
C6B C1B C7 C8 -43.4(5)
N2 N1 C8 O1 -177.0(3)
N2 N1 C8 C7 3.0(4)
C1A C7 C8 O1 106.2(4)
C1B C7 C8 O1 108.4(4)
C1A C7 C8 N1 -73.8(4)
C1B C7 C8 N1 -71.7(4)
N1 N2 C9 C10 -178.4(2)
N1 N2 C9 C16 1.4(4)
N2 C9 C10 C11 2.7(4)
C16 C9 C10 C11 -177.1(3)
N2 C9 C10 C15 179.8(3)
C16 C9 C10 C15 0.0(3)
C15 C10 C11 C12 0.4(4)
C9 C10 C11 C12 177.2(3)
C10 C11 C12 C13 -0.2(4)
C11 C12 C13 C14 -0.1(4)
C12 C13 C14 C15 0.2(4)
C13 C14 C15 C10 0.1(4)
C13 C14 C15 N3 -177.7(3)
C11 C10 C15 C14 -0.3(4)
C9 C10 C15 C14 -177.9(2)
C11 C10 C15 N3 177.8(2)
C9 C10 C15 N3 0.2(3)
C16 N3 C15 C14 177.6(3)
C17B N3 C15 C14 -0.6(4)
C17A N3 C15 C14 -0.6(4)
C16 N3 C15 C10 -0.4(3)
C17B N3 C15 C10 -178.6(3)
C17A N3 C15 C10 -178.6(3)
C15 N3 C16 O2 -179.5(3)
C17B N3 C16 O2 -1.3(5)
C17A N3 C16 O2 -1.3(5)
C15 N3 C16 C9 0.4(3)
C17B N3 C16 C9 178.6(2)
C17A N3 C16 C9 178.6(2)
N2 C9 C16 O2 -0.2(5)
C10 C9 C16 O2 179.7(3)
N2 C9 C16 N3 179.9(3)
C10 C9 C16 N3 -0.2(3)
C16 N3 C17A C18A 89.6(4)
C15 N3 C17A C18A -92.5(4)
N3 C17A C18A C19A 176.2(5)
C16 N3 C17B C18B 114.6(5)
C15 N3 C17B C18B -67.5(6)
N3 C17B C18B C19B -72.1(7)
